data_7130057
loop_
_publ_author_name
'Wang, Lei'
'Huang, Zitong'
'Guo, Xiaoyu'
'Liu, Jian'
'Dong, Jinhuan'
'Xu, Xianxiu'

_publ_section_title
;
 Diastereodivergent synthesis of chromeno[2,3-b]chromenes by tuning the
 full reactivity centers of isocyanoacetate
;
_journal_name_full 'Chemical Communications'
_journal_paper_doi 10.1039/D2CC01632J
_journal_year 2022
_chemical_formula_moiety 'C29 H21 N O3'
_chemical_formula_sum 'C29 H21 N O3'
_chemical_formula_weight 431.47
_space_group_crystal_system monoclinic
_space_group_IT_number 14
_space_group_name_Hall '-P 2ybc'
_space_group_name_H-M_alt 'P 1 21/c 1'
_atom_sites_solution_hydrogens geom
_atom_sites_solution_primary direct
_atom_sites_solution_secondary difmap
_audit_creation_date 2019-04-11
_audit_creation_method
;
  Olex2 1.2
  (compiled Apr 23 2013 17:54:37, GUI svn.r4466)
;
_audit_update_record
;
2021-04-15 deposited with the CCDC.	2022-05-04 downloaded from the CCDC.
;
_cell_angle_alpha 90.00
_cell_angle_beta 117.937(5)
_cell_angle_gamma 90.00
_cell_formula_units_Z 4
_cell_length_a 13.1119(5)
_cell_length_b 14.6483(4)
_cell_length_c 12.6716(5)
_cell_measurement_reflns_used 3638
_cell_measurement_temperature 293(2)
_cell_measurement_theta_max 70.8910
_cell_measurement_theta_min 10.4710
_cell_volume 2150.17(17)
_computing_cell_refinement 'CrysAlisPro 1.171.38.41 (Rigaku OD, 2015)'
_computing_data_collection 'CrysAlisPro 1.171.38.41 (Rigaku OD, 2015)'
_computing_data_reduction 'CrysAlisPro 1.171.38.41 (Rigaku OD, 2015)'
_computing_molecular_graphics
;
O. V. Dolomanov, L. J. Bourhis, R. J. Gildea, J. A. K. Howard and H. Puschmann,
OLEX2: a complete structure solution, refinement and analysis program.
J. Appl. Cryst. (2009). 42, 339-341.
;
_computing_publication_material
;
O. V. Dolomanov, L. J. Bourhis, R. J. Gildea, J. A. K. Howard and H. Puschmann,
OLEX2: a complete structure solution, refinement and analysis program.
J. Appl. Cryst. (2009). 42, 339-341.
;
_computing_structure_refinement
;
XL, G.M. Sheldrick, Acta Cryst.
(2008). A64, 112-122
;
_computing_structure_solution
;
SHELXS, G.M. Sheldrick, Acta Cryst.
(2008). A64, 112-122
;
_diffrn_ambient_temperature 293(2)
_diffrn_detector 'CCD plate'
_diffrn_detector_area_resol_mean 16.0793
_diffrn_detector_type Eos
_diffrn_measured_fraction_theta_full 1.0000
_diffrn_measured_fraction_theta_max 0.9794
_diffrn_measurement_details
;
List of Runs (angles in degrees, time in seconds):

  # Type    Start    End  Width  t~exp~   \w     \q     \k     \f   Frames
#--------------------------------------------------------------------------
  1  \w     12.00 123.00   1.00    1.00    --   54.00  19.00  60.00  111
  2  \w     75.00 119.00   1.00    1.00    --  108.00  25.00  30.00   44
  3  \w    151.00 177.00   1.00    1.00    --  108.00 111.00 -60.00   26
  4  \w     88.00 174.00   1.00    1.00    --  108.00  63.00-150.00   86
  5  \w    111.00 137.00   1.00    1.00    --  108.00 -25.00-180.00   26
  6  \w     75.00 101.00   1.00    1.00    --   54.00-125.00-180.00   26
  7  \w     43.00 104.00   1.00    1.00    --  108.00-111.00 -90.00   61
  8  \w     37.00  63.00   1.00    1.00    --  108.00 -25.00-180.00   26
  9  \w     35.00  85.00   1.00    1.00    --   54.00  57.00 -90.00   50
 10  \w     38.00 108.00   1.00    1.00    --  108.00 -37.00  90.00   70
 11  \w     38.00 115.00   1.00    1.00    --  108.00-111.00 120.00   77
 12  \w     30.00  82.00   1.00    1.00    --   54.00-125.00  90.00   52
 13  \w     16.00  69.00   1.00    1.00    --   54.00 -57.00 120.00   53
 14  \w    -27.00  36.00   1.00    1.00    --    0.00  77.00  30.00   63
 15  \w    -42.00  12.00   1.00    1.00    --    0.00 -57.00-180.00   54
 16  \w     58.00 139.00   1.00    1.00    --  108.00 178.00 120.00   81
;
_diffrn_measurement_device 'four-circle diffractometer'
_diffrn_measurement_device_type 'SuperNova, Dual, Cu at zero, Eos'
_diffrn_measurement_method '\w scans'
_diffrn_orient_matrix_type 'CrysAlisPro convention (1999,Acta A55,543-557)'
_diffrn_orient_matrix_UB_11 -0.0475989000
_diffrn_orient_matrix_UB_12 -0.0977609000
_diffrn_orient_matrix_UB_13 -0.0337476000
_diffrn_orient_matrix_UB_21 -0.1076397000
_diffrn_orient_matrix_UB_22 0.0374830000
_diffrn_orient_matrix_UB_23 -0.1089355000
_diffrn_orient_matrix_UB_31 0.0618698000
_diffrn_orient_matrix_UB_32 -0.0100889000
_diffrn_orient_matrix_UB_33 -0.0770006000
_diffrn_radiation_monochromator mirror
_diffrn_radiation_probe x-ray
_diffrn_radiation_type 'Cu K\a'
_diffrn_radiation_wavelength 1.54184
_diffrn_reflns_av_R_equivalents 0.0172
_diffrn_reflns_av_unetI/netI 0.0218
_diffrn_reflns_limit_h_max 15
_diffrn_reflns_limit_h_min -14
_diffrn_reflns_limit_k_max 17
_diffrn_reflns_limit_k_min -16
_diffrn_reflns_limit_l_max 8
_diffrn_reflns_limit_l_min -15
_diffrn_reflns_number 8006
_diffrn_reflns_theta_full 67.05
_diffrn_reflns_theta_max 67.07
_diffrn_reflns_theta_min 3.82
_diffrn_source 'micro-focus sealed X-ray tube'
_diffrn_source_type 'SuperNova (Cu) X-ray Source'
_exptl_absorpt_coefficient_mu 0.689
_exptl_absorpt_correction_T_max 1.00000
_exptl_absorpt_correction_T_min 0.79458
_exptl_absorpt_correction_type multi-scan
_exptl_absorpt_process_details
;
CrysAlisPro 1.171.38.41 (Rigaku Oxford Diffraction, 2015)
Empirical absorption correction using spherical harmonics,
 implemented in SCALE3 ABSPACK scaling algorithm.
;
_exptl_crystal_colour colourless
_exptl_crystal_density_diffrn 1.333
_exptl_crystal_density_method 'not measured'
_exptl_crystal_description needle
_exptl_crystal_F_000 904
_exptl_crystal_size_max 0.29
_exptl_crystal_size_mid 0.07
_exptl_crystal_size_min 0.06
_refine_diff_density_max 0.253
_refine_diff_density_min -0.152
_refine_diff_density_rms 0.033
_refine_ls_extinction_coef 0.0056(3)
_refine_ls_extinction_expression Fc^*^=kFc[1+0.001xFc^2^\l^3^/sin(2\q)]^-1/4^
_refine_ls_extinction_method SHELXL
_refine_ls_goodness_of_fit_ref 1.038
_refine_ls_hydrogen_treatment mixed
_refine_ls_matrix_type full
_refine_ls_number_parameters 299
_refine_ls_number_reflns 3844
_refine_ls_number_restraints 0
_refine_ls_restrained_S_all 1.038
_refine_ls_R_factor_all 0.0434
_refine_ls_R_factor_gt 0.0360
_refine_ls_shift/su_max 0.001
_refine_ls_shift/su_mean 0.000
_refine_ls_structure_factor_coef Fsqd
_refine_ls_weighting_details 'calc w=1/[\s^2^(Fo^2^)+(0.0515P)^2^+0.3397P] where P=(Fo^2^+2Fc^2^)/3'
_refine_ls_weighting_scheme calc
_refine_ls_wR_factor_gt 0.0949
_refine_ls_wR_factor_ref 0.1018
_reflns_number_gt 3238
_reflns_number_total 3844
_reflns_threshold_expression >2sigma(I)
_cod_data_source_file d2cc01632j2.cif
_cod_data_source_block exp_3248
_cod_original_cell_volume 2150.15(13)
_cod_database_code 7130057
_chemical_oxdiff_formula 'C1 H1 N1 O1'
_reflns_odcompleteness_completeness 100.00
_reflns_odcompleteness_iscentric 1
_reflns_odcompleteness_theta 66.97
_olex2_refinement_description
;
1. Fixed Uiso
 At 1.2 times of:
  All C(H) groups
2.a Ternary CH refined with riding coordinates:
 C7(H7), C15(H15)
2.b Aromatic/amide H refined with riding coordinates:
 C2(H2), C3(H3), C4(H4), C5(H5), C9(H9), C10(H10), C11(H11), C12(H12),
 C13(H13), C17(H17), C18(H18), C19(H19), C20(H20), C21(H21), C23(H23), C24(H24),
  C25(H25), C26(H26), C29(H29)
;
_oxdiff_exptl_absorpt_empirical_details
;
Empirical correction (ABSPACK) includes:
- Absorption correction using spherical harmonics
- Frame scaling
;
_oxdiff_exptl_absorpt_empirical_full_max 1.281
_oxdiff_exptl_absorpt_empirical_full_min 0.681

loop_
_space_group_symop_id
_space_group_symop_operation_xyz
1 'x, y, z'
2 '-x, y+1/2, -z+1/2'
3 '-x, -y, -z'
4 'x, -y-1/2, z-1/2'

loop_
_atom_site_label
_atom_site_type_symbol
_atom_site_fract_x
_atom_site_fract_y
_atom_site_fract_z
_atom_site_U_iso_or_equiv
_atom_site_adp_type
_atom_site_occupancy
_atom_site_symmetry_multiplicity
_atom_site_calc_flag
_atom_site_refinement_flags
_atom_site_disorder_assembly
_atom_site_disorder_group
C1 C 0.75200(13) 0.57514(10) 0.83927(12) 0.0414(3) Uani 1 1 d . . .
C2 C 0.72433(14) 0.49238(10) 0.87137(14) 0.0501(4) Uani 1 1 d . . .
H2 H 0.7744 0.4642 0.9429 0.060 Uiso 1 1 calc R . .
C3 C 0.62011(15) 0.45254(11) 0.79426(15) 0.0547(4) Uani 1 1 d . . .
H3 H 0.5986 0.3976 0.8149 0.066 Uiso 1 1 calc R . .
C4 C 0.54790(14) 0.49366(11) 0.68714(16) 0.0543(4) Uani 1 1 d . . .
H4 H 0.4781 0.4662 0.6358 0.065 Uiso 1 1 calc R . .
C5 C 0.57858(13) 0.57598(10) 0.65512(14) 0.0464(3) Uani 1 1 d . . .
H5 H 0.5299 0.6027 0.5820 0.056 Uiso 1 1 calc R . .
C6 C 0.68167(12) 0.61831(9) 0.73202(12) 0.0390(3) Uani 1 1 d . . .
C7 C 0.72472(11) 0.70970(9) 0.71381(12) 0.0367(3) Uani 1 1 d . . .
H7 H 0.7243 0.7502 0.7752 0.044 Uiso 1 1 calc R . .
C8 C 0.64717(11) 0.75484(9) 0.59517(12) 0.0392(3) Uani 1 1 d . . .
C9 C 0.63304(13) 0.72125(11) 0.48645(14) 0.0489(4) Uani 1 1 d . . .
H9 H 0.6752 0.6707 0.4848 0.059 Uiso 1 1 calc R . .
C10 C 0.55628(14) 0.76299(13) 0.38051(15) 0.0599(4) Uani 1 1 d . . .
H10 H 0.5477 0.7403 0.3083 0.072 Uiso 1 1 calc R . .
C11 C 0.49292(14) 0.83732(14) 0.38092(17) 0.0658(5) Uani 1 1 d . . .
H11 H 0.4414 0.8647 0.3094 0.079 Uiso 1 1 calc R . .
C12 C 0.50618(15) 0.87110(12) 0.48787(18) 0.0633(5) Uani 1 1 d . . .
H12 H 0.4633 0.9214 0.4887 0.076 Uiso 1 1 calc R . .
C13 C 0.58291(12) 0.83061(10) 0.59400(15) 0.0497(4) Uani 1 1 d . . .
H13 H 0.5917 0.8544 0.6658 0.060 Uiso 1 1 calc R . .
C14 C 0.85335(11) 0.69892(9) 0.74429(11) 0.0347(3) Uani 1 1 d . . .
C15 C 0.91124(11) 0.79028(9) 0.73895(12) 0.0366(3) Uani 1 1 d . . .
H15 H 0.8985 0.7968 0.6567 0.044 Uiso 1 1 calc R . .
C16 C 0.86635(11) 0.87759(9) 0.76854(12) 0.0367(3) Uani 1 1 d . . .
C17 C 0.82608(12) 0.94625(10) 0.68385(14) 0.0450(3) Uani 1 1 d . . .
H17 H 0.8230 0.9364 0.6099 0.054 Uiso 1 1 calc R . .
C18 C 0.79029(14) 1.02913(11) 0.70682(16) 0.0560(4) Uani 1 1 d . . .
H18 H 0.7647 1.0748 0.6492 0.067 Uiso 1 1 calc R . .
C19 C 0.79248(15) 1.04402(12) 0.81486(17) 0.0632(5) Uani 1 1 d . . .
H19 H 0.7687 1.0998 0.8308 0.076 Uiso 1 1 calc R . .
C20 C 0.83010(17) 0.97578(13) 0.89941(15) 0.0662(5) Uani 1 1 d . . .
H20 H 0.8301 0.9853 0.9720 0.079 Uiso 1 1 calc R . .
C21 C 0.86796(14) 0.89308(11) 0.87747(13) 0.0533(4) Uani 1 1 d . . .
H21 H 0.8945 0.8479 0.9358 0.064 Uiso 1 1 calc R . .
C22 C 1.04060(12) 0.78433(9) 0.81779(13) 0.0410(3) Uani 1 1 d . . .
C23 C 1.11991(14) 0.82496(11) 0.78806(16) 0.0536(4) Uani 1 1 d . . .
H23 H 1.0945 0.8524 0.7138 0.064 Uiso 1 1 calc R . .
C24 C 1.23650(15) 0.82451(14) 0.86912(19) 0.0672(5) Uani 1 1 d . . .
H24 H 1.2890 0.8519 0.8490 0.081 Uiso 1 1 calc R . .
C25 C 1.27525(14) 0.78387(13) 0.97934(18) 0.0652(5) Uani 1 1 d . . .
H25 H 1.3535 0.7848 1.0336 0.078 Uiso 1 1 calc R . .
C26 C 1.19830(13) 0.74170(11) 1.00954(15) 0.0524(4) Uani 1 1 d . . .
H26 H 1.2240 0.7137 1.0835 0.063 Uiso 1 1 calc R . .
C27 C 1.08239(12) 0.74197(9) 0.92767(13) 0.0422(3) Uani 1 1 d . . .
C28 C 0.91993(11) 0.65020(9) 0.86834(12) 0.0384(3) Uani 1 1 d . . .
C29 C 0.93116(12) 0.57234(10) 0.72337(13) 0.0452(3) Uani 1 1 d . . .
H29 H 0.9514 0.5255 0.6872 0.054 Uiso 1 1 calc R . .
N1 N 0.86606(9) 0.63561(8) 0.66084(10) 0.0404(3) Uani 1 1 d . . .
O1 O 0.97188(9) 0.57229(7) 0.84354(9) 0.0479(3) Uani 1 1 d . . .
O2 O 0.85274(8) 0.61968(7) 0.91982(8) 0.0452(3) Uani 1 1 d . . .
O3 O 1.00569(8) 0.70012(7) 0.96024(8) 0.0432(2) Uani 1 1 d . . .

loop_
_atom_site_aniso_label
_atom_site_aniso_U_11
_atom_site_aniso_U_22
_atom_site_aniso_U_33
_atom_site_aniso_U_23
_atom_site_aniso_U_13
_atom_site_aniso_U_12
C1 0.0463(8) 0.0384(7) 0.0429(7) -0.0044(6) 0.0237(6) -0.0060(6)
C2 0.0635(10) 0.0409(8) 0.0507(8) 0.0006(7) 0.0307(8) -0.0057(7)
C3 0.0665(10) 0.0415(8) 0.0659(10) -0.0034(7) 0.0392(9) -0.0141(8)
C4 0.0497(9) 0.0489(9) 0.0677(10) -0.0117(8) 0.0304(8) -0.0140(7)
C5 0.0415(8) 0.0471(8) 0.0521(8) -0.0046(7) 0.0232(7) -0.0033(6)
C6 0.0401(7) 0.0359(7) 0.0460(7) -0.0037(6) 0.0243(6) -0.0015(6)
C7 0.0360(7) 0.0343(7) 0.0413(7) -0.0026(5) 0.0193(6) 0.0003(5)
C8 0.0314(7) 0.0367(7) 0.0481(8) 0.0028(6) 0.0174(6) -0.0021(5)
C9 0.0401(8) 0.0553(9) 0.0488(8) 0.0032(7) 0.0187(7) 0.0037(7)
C10 0.0438(9) 0.0830(12) 0.0480(9) 0.0095(8) 0.0175(7) -0.0036(9)
C11 0.0415(9) 0.0755(12) 0.0705(12) 0.0313(10) 0.0179(8) 0.0063(8)
C12 0.0464(9) 0.0484(9) 0.0882(13) 0.0180(9) 0.0258(9) 0.0107(7)
C13 0.0399(8) 0.0410(8) 0.0676(10) 0.0044(7) 0.0246(7) 0.0034(6)
C14 0.0358(7) 0.0324(6) 0.0358(7) -0.0019(5) 0.0166(5) 0.0005(5)
C15 0.0384(7) 0.0352(7) 0.0371(7) 0.0011(5) 0.0184(6) 0.0000(6)
C16 0.0335(7) 0.0328(7) 0.0402(7) 0.0000(5) 0.0143(5) -0.0027(5)
C17 0.0438(8) 0.0412(8) 0.0496(8) 0.0071(6) 0.0214(7) 0.0020(6)
C18 0.0540(9) 0.0406(8) 0.0668(10) 0.0129(7) 0.0227(8) 0.0090(7)
C19 0.0626(10) 0.0449(9) 0.0702(11) -0.0081(8) 0.0211(9) 0.0135(8)
C20 0.0797(12) 0.0622(11) 0.0490(9) -0.0078(8) 0.0238(9) 0.0201(9)
C21 0.0668(10) 0.0462(8) 0.0412(8) 0.0026(7) 0.0206(7) 0.0124(8)
C22 0.0390(7) 0.0361(7) 0.0493(8) -0.0038(6) 0.0219(6) -0.0006(6)
C23 0.0475(9) 0.0551(9) 0.0646(10) 0.0014(8) 0.0315(8) -0.0026(7)
C24 0.0449(9) 0.0720(12) 0.0902(14) -0.0010(10) 0.0362(9) -0.0080(8)
C25 0.0352(8) 0.0653(11) 0.0832(13) -0.0046(10) 0.0179(8) -0.0019(8)
C26 0.0421(8) 0.0453(8) 0.0569(9) -0.0025(7) 0.0126(7) 0.0016(7)
C27 0.0400(7) 0.0350(7) 0.0496(8) -0.0040(6) 0.0194(6) -0.0015(6)
C28 0.0402(7) 0.0329(6) 0.0399(7) 0.0002(6) 0.0169(6) -0.0008(6)
C29 0.0447(8) 0.0398(7) 0.0478(8) -0.0068(6) 0.0190(7) 0.0046(6)
N1 0.0389(6) 0.0379(6) 0.0434(6) -0.0049(5) 0.0185(5) 0.0037(5)
O1 0.0512(6) 0.0377(5) 0.0475(6) 0.0024(4) 0.0170(5) 0.0102(4)
O2 0.0507(6) 0.0442(6) 0.0391(5) 0.0006(4) 0.0197(4) -0.0104(4)
O3 0.0424(5) 0.0428(5) 0.0377(5) 0.0002(4) 0.0133(4) -0.0056(4)

loop_
_atom_type_symbol
_atom_type_description
_atom_type_scat_dispersion_real
_atom_type_scat_dispersion_imag
_atom_type_scat_source
C C 0.0181 0.0091 'International Tables Vol C Tables 4.2.6.8 and 6.1.1.4'
H H 0.0000 0.0000 'International Tables Vol C Tables 4.2.6.8 and 6.1.1.4'
N N 0.0311 0.0180 'International Tables Vol C Tables 4.2.6.8 and 6.1.1.4'
O O 0.0492 0.0322 'International Tables Vol C Tables 4.2.6.8 and 6.1.1.4'

loop_
_geom_angle_atom_site_label_1
_geom_angle_atom_site_label_2
_geom_angle_atom_site_label_3
_geom_angle
_geom_angle_site_symmetry_1
_geom_angle_site_symmetry_3
_geom_angle_publ_flag
C2 C1 C6 122.92(14) . . ?
C2 C1 O2 118.97(13) . . ?
C6 C1 O2 118.06(12) . . ?
C1 C2 H2 120.9 . . ?
C1 C2 C3 118.14(15) . . ?
C3 C2 H2 120.9 . . ?
C2 C3 H3 119.8 . . ?
C4 C3 C2 120.49(14) . . ?
C4 C3 H3 119.8 . . ?
C3 C4 H4 119.8 . . ?
C3 C4 C5 120.49(15) . . ?
C5 C4 H4 119.8 . . ?
C4 C5 H5 119.9 . . ?
C6 C5 C4 120.15(15) . . ?
C6 C5 H5 119.9 . . ?
C1 C6 C5 117.77(13) . . ?
C1 C6 C7 115.40(12) . . ?
C5 C6 C7 126.78(13) . . ?
C6 C7 H7 105.8 . . ?
C6 C7 C8 114.37(11) . . ?
C6 C7 C14 108.16(11) . . ?
C8 C7 H7 105.8 . . ?
C8 C7 C14 115.91(11) . . ?
C14 C7 H7 105.8 . . ?
C9 C8 C7 122.95(13) . . ?
C13 C8 C7 118.73(13) . . ?
C13 C8 C9 118.25(14) . . ?
C8 C9 H9 119.9 . . ?
C10 C9 C8 120.14(15) . . ?
C10 C9 H9 119.9 . . ?
C9 C10 H10 119.6 . . ?
C11 C10 C9 120.86(17) . . ?
C11 C10 H10 119.6 . . ?
C10 C11 H11 120.2 . . ?
C10 C11 C12 119.50(16) . . ?
C12 C11 H11 120.2 . . ?
C11 C12 H12 119.9 . . ?
C11 C12 C13 120.23(17) . . ?
C13 C12 H12 119.9 . . ?
C8 C13 H13 119.5 . . ?
C12 C13 C8 121.02(16) . . ?
C12 C13 H13 119.5 . . ?
C7 C14 C15 113.40(10) . . ?
C7 C14 C28 109.01(10) . . ?
C15 C14 C28 112.43(10) . . ?
N1 C14 C7 111.13(10) . . ?
N1 C14 C15 106.78(10) . . ?
N1 C14 C28 103.66(10) . . ?
C14 C15 H15 106.7 . . ?
C16 C15 C14 117.26(11) . . ?
C16 C15 H15 106.7 . . ?
C22 C15 C14 109.88(11) . . ?
C22 C15 H15 106.7 . . ?
C22 C15 C16 109.14(11) . . ?
C17 C16 C15 118.03(12) . . ?
C17 C16 C21 118.36(13) . . ?
C21 C16 C15 123.56(12) . . ?
C16 C17 H17 119.3 . . ?
C18 C17 C16 121.33(14) . . ?
C18 C17 H17 119.3 . . ?
C17 C18 H18 120.0 . . ?
C19 C18 C17 119.95(15) . . ?
C19 C18 H18 120.0 . . ?
C18 C19 H19 120.2 . . ?
C18 C19 C20 119.54(15) . . ?
C20 C19 H19 120.2 . . ?
C19 C20 H20 119.7 . . ?
C19 C20 C21 120.66(16) . . ?
C21 C20 H20 119.7 . . ?
C16 C21 H21 119.9 . . ?
C20 C21 C16 120.13(15) . . ?
C20 C21 H21 119.9 . . ?
C23 C22 C15 122.92(13) . . ?
C27 C22 C15 118.90(12) . . ?
C27 C22 C23 118.04(14) . . ?
C22 C23 H23 120.0 . . ?
C24 C23 C22 120.07(16) . . ?
C24 C23 H23 120.0 . . ?
C23 C24 H24 119.7 . . ?
C25 C24 C23 120.54(16) . . ?
C25 C24 H24 119.7 . . ?
C24 C25 H25 119.9 . . ?
C24 C25 C26 120.26(16) . . ?
C26 C25 H25 119.9 . . ?
C25 C26 H26 120.7 . . ?
C25 C26 C27 118.69(16) . . ?
C27 C26 H26 120.7 . . ?
C22 C27 O3 119.67(12) . . ?
C26 C27 C22 122.37(14) . . ?
C26 C27 O3 117.93(14) . . ?
O1 C28 C14 103.92(10) . . ?
O2 C28 C14 116.01(11) . . ?
O2 C28 O1 108.42(11) . . ?
O3 C28 C14 116.94(11) . . ?
O3 C28 O1 108.72(11) . . ?
O3 C28 O2 102.57(10) . . ?
N1 C29 H29 120.0 . . ?
N1 C29 O1 120.09(13) . . ?
O1 C29 H29 120.0 . . ?
C29 N1 C14 106.45(11) . . ?
C29 O1 C28 105.50(10) . . ?
C28 O2 C1 113.39(10) . . ?
C28 O3 C27 113.33(10) . . ?

loop_
_geom_bond_atom_site_label_1
_geom_bond_atom_site_label_2
_geom_bond_distance
_geom_bond_site_symmetry_2
_geom_bond_publ_flag
C1 C2 1.380(2) . ?
C1 C6 1.387(2) . ?
C1 O2 1.3960(17) . ?
C2 H2 0.9300 . ?
C2 C3 1.383(2) . ?
C3 H3 0.9300 . ?
C3 C4 1.378(2) . ?
C4 H4 0.9300 . ?
C4 C5 1.390(2) . ?
C5 H5 0.9300 . ?
C5 C6 1.388(2) . ?
C6 C7 1.5120(18) . ?
C7 H7 0.9800 . ?
C7 C8 1.5162(19) . ?
C7 C14 1.5519(18) . ?
C8 C9 1.391(2) . ?
C8 C13 1.389(2) . ?
C9 H9 0.9300 . ?
C9 C10 1.387(2) . ?
C10 H10 0.9300 . ?
C10 C11 1.371(3) . ?
C11 H11 0.9300 . ?
C11 C12 1.375(3) . ?
C12 H12 0.9300 . ?
C12 C13 1.380(2) . ?
C13 H13 0.9300 . ?
C14 C15 1.5557(18) . ?
C14 C28 1.5673(18) . ?
C14 N1 1.4734(17) . ?
C15 H15 0.9800 . ?
C15 C16 1.5263(18) . ?
C15 C22 1.5149(19) . ?
C16 C17 1.3824(19) . ?
C16 C21 1.389(2) . ?
C17 H17 0.9300 . ?
C17 C18 1.381(2) . ?
C18 H18 0.9300 . ?
C18 C19 1.373(2) . ?
C19 H19 0.9300 . ?
C19 C20 1.377(2) . ?
C20 H20 0.9300 . ?
C20 C21 1.386(2) . ?
C21 H21 0.9300 . ?
C22 C23 1.394(2) . ?
C22 C27 1.382(2) . ?
C23 H23 0.9300 . ?
C23 C24 1.386(2) . ?
C24 H24 0.9300 . ?
C24 C25 1.378(3) . ?
C25 H25 0.9300 . ?
C25 C26 1.381(2) . ?
C26 H26 0.9300 . ?
C26 C27 1.382(2) . ?
C27 O3 1.3952(17) . ?
C28 O1 1.4373(16) . ?
C28 O2 1.3929(17) . ?
C28 O3 1.3886(16) . ?
C29 H29 0.9300 . ?
C29 N1 1.2576(18) . ?
C29 O1 1.3573(17) . ?
